data_4340219
loop_
_publ_author_name
'Berry, John F.'
'Bill, Eckhard'
'Garc\'ia-Serres, Ricardo'
'Neese, Frank'
'Weyherm\"uller, Thomas'
'Wieghardt, Karl'

_publ_section_title
;
 Effect of N-methylation of macrocyclic amine ligands on the spin state of
 iron(III): a tale of two fluoro complexes.
;
_journal_issue 5
_journal_name_full 'Inorganic chemistry'
_journal_page_first 2027
_journal_page_last 2037
_journal_paper_doi 10.1021/ic051823y
_journal_volume 45
_journal_year 2006
_chemical_formula_moiety '[C15 H31 F Fe N4 O2]+, (P F6)-'
_chemical_formula_sum 'C15 H31 F7 Fe N4 O2 P'
_chemical_formula_weight 519.26
_chemical_name_systematic
; 
 ? 
;
_space_group_IT_number 62
_symmetry_cell_setting orthorhombic
_symmetry_space_group_name_Hall '-P 2ac 2n'
_symmetry_space_group_name_H-M 'P n m a'
_atom_sites_solution_hydrogens geom
_atom_sites_solution_primary direct
_atom_sites_solution_secondary difmap
_audit_creation_method SHELXL-97
_cell_angle_alpha 90.00
_cell_angle_beta 90.00
_cell_angle_gamma 90.00
_cell_formula_units_Z 4
_cell_length_a 12.4880(4)
_cell_length_b 11.0202(3)
_cell_length_c 15.0237(5)
_cell_measurement_temperature 100(2)
_cell_volume 2067.57(11)
_computing_cell_refinement 'Nonius Collect Software'
_computing_data_collection 'Nonius Collect Software'
_computing_data_reduction 'Nonius Collect Software'
_computing_structure_refinement 'SHELXL-97 (Sheldrick, 1997)'
_computing_structure_solution 'SHELXS-97 (Sheldrick, 1990)'
_diffrn_ambient_temperature 100(2)
_diffrn_measured_fraction_theta_full 0.927
_diffrn_measured_fraction_theta_max 0.927
_diffrn_measurement_device_type 'Nonius Kappa-CCD'
_diffrn_measurement_method '242 images at 1.5 deg. in phi + 265 images at 1.5 deg. in \w, 142 sec./frame'
_diffrn_radiation_monochromator graphite
_diffrn_radiation_source 'rotating anode'
_diffrn_radiation_type MoK\a
_diffrn_radiation_wavelength 0.71073
_diffrn_reflns_av_R_equivalents 0.0829
_diffrn_reflns_av_sigmaI/netI 0.0403
_diffrn_reflns_limit_h_max 16
_diffrn_reflns_limit_h_min -16
_diffrn_reflns_limit_k_max 14
_diffrn_reflns_limit_k_min -14
_diffrn_reflns_limit_l_max 20
_diffrn_reflns_limit_l_min -19
_diffrn_reflns_number 30170
_diffrn_reflns_theta_full 28.27
_diffrn_reflns_theta_max 28.27
_diffrn_reflns_theta_min 3.16
_exptl_absorpt_coefficient_mu 0.889
_exptl_absorpt_correction_type 'not corrected'
_exptl_crystal_colour 'light yellow'
_exptl_crystal_density_diffrn 1.668
_exptl_crystal_density_method 'not measured'
_exptl_crystal_description 'transparent block'
_exptl_crystal_F_000 1076
_exptl_crystal_size_max 0.04
_exptl_crystal_size_mid 0.03
_exptl_crystal_size_min 0.02
_refine_diff_density_max 0.409
_refine_diff_density_min -0.480
_refine_diff_density_rms 0.072
_refine_ls_extinction_method none
_refine_ls_goodness_of_fit_ref 1.075
_refine_ls_hydrogen_treatment mixed
_refine_ls_matrix_type full
_refine_ls_number_parameters 155
_refine_ls_number_reflns 2682
_refine_ls_number_restraints 3
_refine_ls_restrained_S_all 1.095
_refine_ls_R_factor_all 0.0669
_refine_ls_R_factor_gt 0.0453
_refine_ls_shift/su_max 0.000
_refine_ls_shift/su_mean 0.000
_refine_ls_structure_factor_coef Fsqd
_refine_ls_weighting_details 'w=1/[\s^2^(Fo^2^)+(0.0159P)^2^+3.2546P] where P=(Fo^2^+2Fc^2^)/3'
_refine_ls_weighting_scheme calc
_refine_ls_wR_factor_gt 0.0793
_refine_ls_wR_factor_ref 0.0864
_reflns_number_gt 2097
_reflns_number_total 2682
_reflns_threshold_expression >2sigma(I)
_cod_data_source_file ic051823ysi20051021_110125.cif
_cod_data_source_block 3
_cod_depositor_comments
;
The following automatic conversions were performed:

'_refine_ls_weighting_scheme' value 'calc
w=1/[\s^2^(Fo^2^)+(0.0159P)^2^+3.2546P] where P=(Fo^2^+2Fc^2^)/3' was
changed to 'calc'. New tag '_refine_ls_weighting_details' was
created. The value of the new tag was set to
'w=1/[\s^2^(Fo^2^)+(0.0159P)^2^+3.2546P] where P=(Fo^2^+2Fc^2^)/3'.

Automatic conversion script
Id: cif_fix_values 3143 2015-03-26 13:38:13Z robertas 
;
_cod_original_sg_symbol_H-M 'Pnma , No.62'
_cod_database_code 4340219

loop_
_symmetry_equiv_pos_as_xyz
'x, y, z'
'-x+1/2, -y, z+1/2'
'-x, y+1/2, -z'
'x+1/2, -y+1/2, -z+1/2'
'-x, -y, -z'
'x-1/2, y, -z-1/2'
'x, -y-1/2, z'
'-x-1/2, y-1/2, z-1/2'

loop_
_atom_site_label
_atom_site_type_symbol
_atom_site_fract_x
_atom_site_fract_y
_atom_site_fract_z
_atom_site_U_iso_or_equiv
_atom_site_adp_type
_atom_site_occupancy
_atom_site_calc_flag
_atom_site_refinement_flags
_atom_site_disorder_group
Fe1 Fe 0.66494(4) 0.7500 0.62872(3) 0.01660(12) Uani 1 d S .
F1 F 0.79230(15) 0.7500 0.69135(13) 0.0290(5) Uani 1 d S .
N1 N 0.59861(16) 0.8892(2) 0.71231(15) 0.0284(5) Uani 1 d D .
C2 C 0.6559(2) 0.9988(3) 0.6794(2) 0.0430(8) Uani 1 d . .
H2A H 0.7305 0.9983 0.7018 0.052 Uiso 1 calc R .
H2B H 0.6202 1.0726 0.7025 0.052 Uiso 1 calc R .
C3 C 0.6567(2) 1.0020(2) 0.5778(2) 0.0399(7) Uani 1 d . .
H3A H 0.5823 1.0016 0.5552 0.048 Uiso 1 calc R .
H3B H 0.6919 1.0774 0.5570 0.048 Uiso 1 calc R .
N4 N 0.71584(15) 0.89375(19) 0.54214(14) 0.0241(5) Uani 1 d D .
C5 C 0.6843(2) 0.8678(3) 0.44826(18) 0.0313(6) Uani 1 d . .
H5A H 0.7081 0.9361 0.4103 0.038 Uiso 1 calc R .
H5B H 0.6052 0.8641 0.4450 0.038 Uiso 1 calc R .
C6 C 0.7299(3) 0.7500 0.4102(2) 0.0315(9) Uani 1 d S .
H6A H 0.7178 0.7500 0.3451 0.038 Uiso 1 calc SR .
H6B H 0.8083 0.7500 0.4201 0.038 Uiso 1 calc SR .
C7 C 0.6246(2) 0.8677(3) 0.80780(19) 0.0435(8) Uani 1 d . .
H7A H 0.5960 0.9362 0.8433 0.052 Uiso 1 calc R .
H7B H 0.7034 0.8676 0.8148 0.052 Uiso 1 calc R .
C8 C 0.5806(3) 0.7500 0.8458(3) 0.0405(11) Uani 1 d S .
H8A H 0.5940 0.7500 0.9107 0.049 Uiso 1 calc SR .
H8B H 0.5020 0.7500 0.8372 0.049 Uiso 1 calc SR .
C13 C 0.83314(19) 0.9214(2) 0.54579(18) 0.0304(6) Uani 1 d D .
H13A H 0.8540 0.9385 0.6074 0.046 Uiso 1 calc R .
H13B H 0.8485 0.9924 0.5086 0.046 Uiso 1 calc R .
H13C H 0.8737 0.8515 0.5237 0.046 Uiso 1 calc R .
C9 C 0.4782(4) 0.8919(5) 0.6892(4) 0.0279(9) Uiso 0.50 d PD 1
H9A H 0.4375 0.8625 0.7415 0.034 Uiso 0.50 calc PR 1
H9B H 0.4569 0.9772 0.6787 0.034 Uiso 0.50 calc PR 1
C10 C 0.4453(4) 0.8168(4) 0.6085(3) 0.0231(11) Uani 0.50 d P 1
O11 O 0.52264(18) 0.7500 0.57071(16) 0.0224(5) Uani 1 d S 1
O12 O 0.3519(3) 0.8155(3) 0.5834(2) 0.0319(9) Uani 0.50 d P 1
C14 C 0.4849(4) 0.9201(5) 0.7123(4) 0.0279(9) Uiso 0.50 d PD 2
H14A H 0.4433 0.8504 0.7336 0.042 Uiso 0.50 calc PR 2
H14B H 0.4624 0.9409 0.6518 0.042 Uiso 0.50 calc PR 2
H14C H 0.4727 0.9896 0.7517 0.042 Uiso 0.50 calc PR 2
P20 P 0.43300(8) 0.2500 0.83958(7) 0.0259(2) Uani 1 d S .
F21 F 0.49920(15) 0.14749(16) 0.88932(14) 0.0612(6) Uani 1 d . .
F22 F 0.3484(3) 0.2500 0.9185(2) 0.0838(11) Uani 1 d S .
F23 F 0.5155(2) 0.2500 0.7609(2) 0.0689(10) Uani 1 d S .
F24 F 0.36563(14) 0.14738(16) 0.79054(12) 0.0503(5) Uani 1 d . .

loop_
_atom_site_aniso_label
_atom_site_aniso_U_11
_atom_site_aniso_U_22
_atom_site_aniso_U_33
_atom_site_aniso_U_23
_atom_site_aniso_U_13
_atom_site_aniso_U_12
Fe1 0.0118(2) 0.0196(2) 0.0184(2) 0.000 0.00018(19) 0.000
F1 0.0149(9) 0.0479(14) 0.0241(11) 0.000 -0.0024(8) 0.000
N1 0.0201(10) 0.0306(12) 0.0345(12) -0.0100(10) 0.0066(9) -0.0037(9)
C2 0.0416(17) 0.0253(15) 0.062(2) -0.0179(15) 0.0223(16) -0.0066(13)
C3 0.0344(15) 0.0185(13) 0.067(2) 0.0035(14) 0.0170(15) 0.0011(12)
N4 0.0175(10) 0.0232(11) 0.0317(12) 0.0029(10) 0.0043(9) 0.0004(9)
C5 0.0228(13) 0.0417(17) 0.0295(14) 0.0159(12) -0.0008(11) 0.0017(12)
C6 0.0226(18) 0.055(3) 0.0170(17) 0.000 -0.0007(15) 0.000
C7 0.0317(14) 0.068(2) 0.0307(16) -0.0239(16) 0.0079(13) -0.0111(15)
C8 0.025(2) 0.079(3) 0.0183(19) 0.000 0.0026(15) 0.000
C13 0.0207(12) 0.0326(15) 0.0378(15) 0.0014(12) 0.0081(12) -0.0079(12)
C10 0.017(2) 0.025(3) 0.027(3) 0.009(2) 0.0023(19) 0.002(2)
O11 0.0147(11) 0.0282(14) 0.0243(13) 0.000 -0.0011(10) 0.000
O12 0.0152(17) 0.044(2) 0.036(2) 0.0124(18) -0.0024(15) 0.0036(15)
P20 0.0200(4) 0.0269(5) 0.0308(5) 0.000 -0.0078(4) 0.000
F21 0.0625(13) 0.0334(10) 0.0878(15) 0.0136(10) -0.0468(12) -0.0011(9)
F22 0.092(3) 0.100(3) 0.059(2) 0.000 0.0387(19) 0.000
F23 0.073(2) 0.0316(14) 0.102(2) 0.000 0.0593(19) 0.000
F24 0.0536(11) 0.0403(10) 0.0570(11) 0.0035(9) -0.0263(9) -0.0193(9)

loop_
_atom_type_symbol
_atom_type_description
_atom_type_scat_dispersion_real
_atom_type_scat_dispersion_imag
_atom_type_scat_source
C C 0.0033 0.0016 'International Tables Vol C Tables 4.2.6.8 and 6.1.1.4'
H H 0.0000 0.0000 'International Tables Vol C Tables 4.2.6.8 and 6.1.1.4'
N N 0.0061 0.0033 'International Tables Vol C Tables 4.2.6.8 and 6.1.1.4'
O O 0.0106 0.0060 'International Tables Vol C Tables 4.2.6.8 and 6.1.1.4'
F F 0.0171 0.0103 'International Tables Vol C Tables 4.2.6.8 and 6.1.1.4'
P P 0.1023 0.0942 'International Tables Vol C Tables 4.2.6.8 and 6.1.1.4'
Fe Fe 0.3463 0.8444 'International Tables Vol C Tables 4.2.6.8 and 6.1.1.4'

loop_
_geom_angle_atom_site_label_1
_geom_angle_atom_site_label_2
_geom_angle_atom_site_label_3
_geom_angle
_geom_angle_site_symmetry_1
_geom_angle_site_symmetry_3
F1 Fe1 O11 175.52(10) . .
F1 Fe1 N4 93.07(7) . 7_575
O11 Fe1 N4 89.95(7) . 7_575
F1 Fe1 N4 93.08(7) . .
O11 Fe1 N4 89.94(7) . .
N4 Fe1 N4 95.15(11) 7_575 .
F1 Fe1 N1 91.96(7) . 7_575
O11 Fe1 N1 84.91(8) . 7_575
N4 Fe1 N1 86.64(8) 7_575 7_575
N4 Fe1 N1 174.56(8) . 7_575
F1 Fe1 N1 91.96(7) . .
O11 Fe1 N1 84.91(8) . .
N4 Fe1 N1 174.56(8) 7_575 .
N4 Fe1 N1 86.63(8) . .
N1 Fe1 N1 91.14(12) 7_575 .
C14 N1 C2 106.2(3) . .
C14 N1 C7 104.4(3) . .
C2 N1 C7 110.1(2) . .
C14 N1 C9 17.9(3) . .
C2 N1 C9 112.3(3) . .
C7 N1 C9 115.5(3) . .
C14 N1 Fe1 122.8(3) . .
C2 N1 Fe1 101.55(15) . .
C7 N1 Fe1 111.41(18) . .
C9 N1 Fe1 104.9(2) . .
N1 C2 C3 110.7(2) . .
N4 C3 C2 110.0(2) . .
C5 N4 C13 109.4(2) . .
C5 N4 C3 111.1(2) . .
C13 N4 C3 107.8(2) . .
C5 N4 Fe1 110.67(16) . .
C13 N4 Fe1 114.71(16) . .
C3 N4 Fe1 102.98(15) . .
N4 C5 C6 114.7(2) . .
C5 C6 C5 116.3(3) 7_575 .
N1 C7 C8 114.8(3) . .
C7 C8 C7 117.2(3) 7_575 .
C10 C9 N1 115.5(4) . .
O12 C10 O11 123.3(5) . .
O12 C10 C10 89.3(3) . 7_575
O11 C10 C10 56.7(2) . 7_575
O12 C10 C9 120.5(4) . .
O11 C10 C9 116.2(4) . .
C10 C10 C9 122.9(3) 7_575 .
O12 C10 O12 49.3(3) . 7_575
O11 C10 O12 86.4(3) . 7_575
C10 C10 O12 40.06(17) 7_575 7_575
C9 C10 O12 137.5(4) . 7_575
C10 O11 C10 66.6(4) . 7_575
C10 O11 Fe1 117.4(2) . .
C10 O11 Fe1 117.4(2) 7_575 .
C10 O12 O12 90.7(3) . 7_575
C10 O12 C10 50.6(4) . 7_575
O12 O12 C10 40.06(17) 7_575 7_575
F23 P20 F21 90.73(13) . .
F23 P20 F21 90.73(13) . 7_565
F21 P20 F21 90.78(14) . 7_565
F23 P20 F22 179.4(2) . .
F21 P20 F22 89.70(14) . .
F21 P20 F22 89.70(14) 7_565 .
F23 P20 F24 89.91(13) . .
F21 P20 F24 89.29(9) . .
F21 P20 F24 179.36(13) 7_565 .
F22 P20 F24 89.66(13) . .
F23 P20 F24 89.91(13) . 7_565
F21 P20 F24 179.36(13) . 7_565
F21 P20 F24 89.28(9) 7_565 7_565
F22 P20 F24 89.66(13) . 7_565
F24 P20 F24 90.64(14) . 7_565

loop_
_geom_bond_atom_site_label_1
_geom_bond_atom_site_label_2
_geom_bond_distance
_geom_bond_site_symmetry_2
Fe1 F1 1.848(2) .
Fe1 O11 1.979(2) .
Fe1 N4 2.146(2) 7_575
Fe1 N4 2.146(2) .
Fe1 N1 2.149(2) 7_575
Fe1 N1 2.149(2) .
N1 C14 1.460(5) .
N1 C2 1.488(4) .
N1 C7 1.490(4) .
N1 C9 1.543(5) .
C2 C3 1.528(4) .
C3 N4 1.501(3) .
N4 C5 1.492(3) .
N4 C13 1.497(3) .
C5 C6 1.528(3) .
C6 C5 1.528(3) 7_575
C7 C8 1.520(4) .
C8 C7 1.520(4) 7_575
C9 C10 1.525(7) .
C10 O12 1.226(5) .
C10 O11 1.340(5) .
C10 C10 1.472(10) 7_575
C10 O12 1.905(6) 7_575
O11 C10 1.340(5) 7_575
O12 O12 1.444(8) 7_575
O12 C10 1.905(6) 7_575
P20 F23 1.569(3) .
P20 F21 1.5869(18) .
P20 F21 1.5869(18) 7_565
P20 F22 1.588(3) .
P20 F24 1.5905(17) .
P20 F24 1.5905(17) 7_565
